data_7206059
loop_
_publ_author_name
'Zhang, Yanqiang'
'Huang, Yangen'
'Parrish, Damon A.'
'Shreeve, Jean'ne M.'

_publ_section_title
;
 4-Amino-3,5-dinitropyrazolate salts---highly insensitive energetic
 materials
;
_journal_issue 19
_journal_name_full 'Journal of Materials Chemistry'
_journal_page_first 6891
_journal_paper_doi 10.1039/c1jm10340g
_journal_volume 21
_journal_year 2011
_chemical_formula_moiety 'C2 H7 N6 1+, C3 H2 N5 O4 1-'
_chemical_formula_sum 'C5 H9 N11 O4'
_chemical_formula_weight 287.23
_chemical_name_common
;1-amino-4-methyl-1H-tetrazol-5(4H)-iminium 4-amino-3,5-
dinitropyrazol-1-ide
;
_chemical_name_systematic
;
1-amino-4-methyl-1H-tetrazol-5(4H)-iminium 4-amino-3,5-dinitropyrazol-1-ide
;
_space_group_IT_number 2
_symmetry_cell_setting triclinic
_symmetry_space_group_name_Hall '-P 1'
_symmetry_space_group_name_H-M 'P -1'
_atom_sites_solution_hydrogens geom
_atom_sites_solution_primary direct
_atom_sites_solution_secondary difmap
_audit_creation_date 2010-10-27
_audit_creation_method 'from SHELXTL CIF, local template and enCIFer'
_cell_angle_alpha 79.793(2)
_cell_angle_beta 85.714(2)
_cell_angle_gamma 74.038(2)
_cell_formula_units_Z 4
_cell_length_a 6.7105(9)
_cell_length_b 11.6875(15)
_cell_length_c 15.534(2)
_cell_measurement_temperature 100(2)
_cell_volume 1152.4(3)
_computing_cell_refinement 'Bruker APEX2 v2010.3-0 (Bruker, 2009)'
_computing_data_collection 'Bruker APEX2 v2010.3-0 (Bruker, 2009)'
_computing_data_reduction
;
Bruker SAINT v7.68A (Bruker, 2009), Bruker XPREP v2008/2 (Bruker, 2008)
;
_computing_molecular_graphics 'Bruker SHELXTL v2008/4 (Bruker, 2008)'
_computing_publication_material 'Bruker SHELXTL v2008/4 (Bruker, 2008)'
_computing_structure_refinement 'Bruker SHELXTL v2008/4 (Bruker, 2008)'
_computing_structure_solution 'Bruker SHELXTL v2008/4 (Bruker, 2008)'
_diffrn_ambient_temperature 100(2)
_diffrn_measured_fraction_theta_full 0.990
_diffrn_measured_fraction_theta_max 0.990
_diffrn_measurement_device_type 'Bruker SMART APEX II CCD'
_diffrn_measurement_method '\w scans'
_diffrn_radiation_monochromator graphite
_diffrn_radiation_source 'fine focus sealed tube'
_diffrn_radiation_type MoK\a
_diffrn_radiation_wavelength 0.71073
_diffrn_reflns_av_R_equivalents 0.0155
_diffrn_reflns_av_sigmaI/netI 0.0217
_diffrn_reflns_limit_h_max 8
_diffrn_reflns_limit_h_min -8
_diffrn_reflns_limit_k_max 14
_diffrn_reflns_limit_k_min -14
_diffrn_reflns_limit_l_max 19
_diffrn_reflns_limit_l_min -19
_diffrn_reflns_number 10367
_diffrn_reflns_theta_full 26.44
_diffrn_reflns_theta_max 26.44
_diffrn_reflns_theta_min 1.33
_exptl_absorpt_coefficient_mu 0.142
_exptl_absorpt_correction_T_max 0.9640
_exptl_absorpt_correction_T_min 0.9060
_exptl_absorpt_correction_type multi-scan
_exptl_absorpt_process_details 'SADABS v2008/1 (Bruker, 2008)'
_exptl_crystal_colour orange
_exptl_crystal_density_diffrn 1.656
_exptl_crystal_density_method 'not measured'
_exptl_crystal_description prism
_exptl_crystal_F_000 592
_exptl_crystal_size_max 0.71
_exptl_crystal_size_mid 0.46
_exptl_crystal_size_min 0.26
_refine_diff_density_max 0.237
_refine_diff_density_min -0.276
_refine_diff_density_rms 0.050
_refine_ls_extinction_method none
_refine_ls_goodness_of_fit_ref 1.033
_refine_ls_hydrogen_treatment mixed
_refine_ls_matrix_type full
_refine_ls_number_parameters 375
_refine_ls_number_reflns 4712
_refine_ls_number_restraints 0
_refine_ls_restrained_S_all 1.033
_refine_ls_R_factor_all 0.0401
_refine_ls_R_factor_gt 0.0341
_refine_ls_shift/su_max 0.000
_refine_ls_shift/su_mean 0.000
_refine_ls_structure_factor_coef Fsqd
_refine_ls_weighting_details 'calc w=1/[\s^2^(Fo^2^)+(0.0501P)^2^+0.3485P] where P=(Fo^2^+2Fc^2^)/3'
_refine_ls_weighting_scheme calc
_refine_ls_wR_factor_gt 0.0874
_refine_ls_wR_factor_ref 0.0912
_reflns_number_gt 4099
_reflns_number_total 4712
_reflns_threshold_expression I>2\s(I)
_cod_data_source_file c1jm10340g.txt
_cod_data_source_block shrv139
_cod_depositor_comments
;
The following automatic conversions were performed:
'_symmetry_cell_setting' value 'Triclinic' changed to 'triclinic'
according to '/home/saulius/struct/CIF-dictionaries/cif_core.dic'
dictionary named 'cif_core.dic' version 2.4.1 from 2010-06-29.

Automatic conversion script
Id: cif_fix_enum 1555 2011-01-17 13:19:09Z saulius 
;
_cod_original_sg_symbol_H-M P-1
_cod_database_code 7206059

loop_
_symmetry_equiv_pos_as_xyz
'x, y, z'
'-x, -y, -z'

loop_
_atom_site_label
_atom_site_type_symbol
_atom_site_fract_x
_atom_site_fract_y
_atom_site_fract_z
_atom_site_U_iso_or_equiv
_atom_site_adp_type
_atom_site_occupancy
_atom_site_symmetry_multiplicity
_atom_site_calc_flag
_atom_site_refinement_flags
_atom_site_disorder_assembly
_atom_site_disorder_group
N1A N 0.29312(18) 0.07177(10) 0.82452(7) 0.0199(2) Uani 1 1 d . . .
N2A N 0.19544(18) 0.11858(11) 0.74664(8) 0.0229(3) Uani 1 1 d . . .
N3A N 0.07841(19) 0.05298(11) 0.73701(8) 0.0239(3) Uani 1 1 d . . .
N4A N 0.09893(18) -0.03754(11) 0.80814(8) 0.0209(3) Uani 1 1 d . . .
C5A C 0.2356(2) -0.02741(12) 0.86245(9) 0.0192(3) Uani 1 1 d . . .
N6A N 0.4564(2) 0.10686(12) 0.85248(9) 0.0233(3) Uani 1 1 d . . .
H6AA H 0.552(3) 0.1023(16) 0.8067(12) 0.028 Uiso 1 1 d . . .
H6AB H 0.408(3) 0.1777(18) 0.8659(11) 0.028 Uiso 1 1 d . . .
C7A C -0.0144(2) -0.12895(14) 0.81521(11) 0.0276(3) Uani 1 1 d . . .
H7AA H 0.0180 -0.1848 0.8704 0.041 Uiso 1 1 calc R . .
H7AB H 0.0262 -0.1737 0.7661 0.041 Uiso 1 1 calc R . .
H7AC H -0.1637 -0.0899 0.8138 0.041 Uiso 1 1 calc R . .
N8A N 0.2995(2) -0.09586(11) 0.93705(8) 0.0257(3) Uani 1 1 d . . .
H8AA H 0.2504 -0.1583 0.9571 0.031 Uiso 1 1 calc R . .
H8AB H 0.3914 -0.0793 0.9670 0.031 Uiso 1 1 calc R . .
N9A N 0.26457(17) 0.58556(10) -0.06459(7) 0.0175(2) Uani 1 1 d . . .
N10A N 0.23376(17) 0.66804(10) -0.01317(7) 0.0177(2) Uani 1 1 d . . .
C11A C 0.2096(2) 0.61377(12) 0.07106(8) 0.0164(3) Uani 1 1 d . . .
C12A C 0.22782(19) 0.49008(12) 0.07655(9) 0.0165(3) Uani 1 1 d . . .
C13A C 0.26095(19) 0.47871(12) -0.01256(9) 0.0160(3) Uani 1 1 d . . .
N14A N 0.17501(17) 0.67966(11) 0.14003(7) 0.0189(2) Uani 1 1 d . . .
O15A O 0.18029(17) 0.78672(9) 0.12575(7) 0.0262(2) Uani 1 1 d . . .
O16A O 0.14066(16) 0.62584(9) 0.21452(6) 0.0232(2) Uani 1 1 d . . .
N17A N 0.21532(19) 0.40629(11) 0.14618(8) 0.0219(3) Uani 1 1 d . . .
H17A H 0.1922 0.4263 0.1988 0.026 Uiso 1 1 calc R . .
H17B H 0.2302 0.3312 0.1394 0.026 Uiso 1 1 calc R . .
N18A N 0.28968(17) 0.37301(10) -0.04740(7) 0.0179(2) Uani 1 1 d . . .
O19A O 0.28742(16) 0.27842(9) 0.00451(7) 0.0236(2) Uani 1 1 d . . .
O20A O 0.31627(16) 0.37489(9) -0.12779(6) 0.0242(2) Uani 1 1 d . . .
N1B N 0.27357(18) 0.55269(10) 0.70330(7) 0.0190(2) Uani 1 1 d . . .
N2B N 0.06822(18) 0.60458(11) 0.68724(8) 0.0215(3) Uani 1 1 d . . .
N3B N 0.00932(19) 0.54058(11) 0.64089(8) 0.0224(3) Uani 1 1 d . . .
N4B N 0.17714(19) 0.44717(11) 0.62609(8) 0.0208(3) Uani 1 1 d . . .
C5B C 0.3435(2) 0.45424(12) 0.66500(8) 0.0194(3) Uani 1 1 d . . .
N6B N 0.4004(2) 0.59678(12) 0.74718(8) 0.0217(3) Uani 1 1 d . . .
H6BA H 0.354(3) 0.5991(16) 0.8019(12) 0.026 Uiso 1 1 d . . .
H6BB H 0.407(3) 0.6654(17) 0.7198(12) 0.026 Uiso 1 1 d . . .
C7B C 0.1598(3) 0.35732(14) 0.57497(10) 0.0281(3) Uani 1 1 d . . .
H7BA H 0.2130 0.2764 0.6085 0.042 Uiso 1 1 calc R . .
H7BB H 0.2408 0.3653 0.5201 0.042 Uiso 1 1 calc R . .
H7BC H 0.0140 0.3698 0.5619 0.042 Uiso 1 1 calc R . .
N8B N 0.53321(19) 0.38425(11) 0.66626(8) 0.0242(3) Uani 1 1 d . . .
H8BA H 0.5651 0.3219 0.6385 0.029 Uiso 1 1 calc R . .
H8BB H 0.6288 0.3996 0.6948 0.029 Uiso 1 1 calc R . .
N9B N 0.35403(17) 0.84797(10) 0.38420(7) 0.0179(2) Uani 1 1 d . . .
N10B N 0.38255(17) 0.94180(10) 0.32837(7) 0.0184(2) Uani 1 1 d . . .
C11B C 0.3365(2) 1.03792(12) 0.37209(9) 0.0176(3) Uani 1 1 d . . .
C12B C 0.27316(19) 1.00762(12) 0.45954(9) 0.0169(3) Uani 1 1 d . . .
C13B C 0.2895(2) 0.88473(12) 0.46278(9) 0.0167(3) Uani 1 1 d . . .
N14B N 0.37322(17) 1.14785(11) 0.33334(8) 0.0199(3) Uani 1 1 d . . .
O15B O 0.44068(16) 1.16109(9) 0.25632(7) 0.0261(2) Uani 1 1 d . . .
O16B O 0.33952(16) 1.22943(9) 0.37897(7) 0.0257(2) Uani 1 1 d . . .
N17B N 0.21587(18) 1.07671(11) 0.52233(8) 0.0214(3) Uani 1 1 d . . .
H17C H 0.1814 1.0450 0.5751 0.026 Uiso 1 1 calc R . .
H17D H 0.2128 1.1536 0.5107 0.026 Uiso 1 1 calc R . .
N18B N 0.25707(17) 0.80220(11) 0.53575(7) 0.0193(2) Uani 1 1 d . . .
O19B O 0.20072(15) 0.84133(10) 0.60601(6) 0.0238(2) Uani 1 1 d . . .
O20B O 0.28688(17) 0.69484(9) 0.52842(7) 0.0280(2) Uani 1 1 d . . .

loop_
_atom_site_aniso_label
_atom_site_aniso_U_11
_atom_site_aniso_U_22
_atom_site_aniso_U_33
_atom_site_aniso_U_23
_atom_site_aniso_U_13
_atom_site_aniso_U_12
N1A 0.0233(6) 0.0148(6) 0.0196(6) -0.0005(5) -0.0004(5) -0.0036(5)
N2A 0.0233(6) 0.0181(6) 0.0226(6) 0.0007(5) 0.0006(5) -0.0009(5)
N3A 0.0248(6) 0.0203(6) 0.0224(6) 0.0019(5) -0.0014(5) -0.0021(5)
N4A 0.0231(6) 0.0154(6) 0.0222(6) 0.0008(5) -0.0032(5) -0.0034(5)
C5A 0.0223(7) 0.0124(6) 0.0210(7) -0.0018(5) 0.0008(5) -0.0024(5)
N6A 0.0280(7) 0.0160(6) 0.0277(7) -0.0042(5) 0.0011(5) -0.0088(5)
C7A 0.0292(8) 0.0212(8) 0.0332(8) 0.0023(6) -0.0098(6) -0.0100(6)
N8A 0.0335(7) 0.0198(6) 0.0257(6) 0.0036(5) -0.0095(5) -0.0128(5)
N9A 0.0181(5) 0.0157(6) 0.0182(6) -0.0027(4) -0.0015(4) -0.0037(4)
N10A 0.0188(5) 0.0157(6) 0.0175(5) -0.0018(5) -0.0014(4) -0.0033(4)
C11A 0.0169(6) 0.0152(7) 0.0168(6) -0.0021(5) -0.0011(5) -0.0036(5)
C12A 0.0127(6) 0.0172(7) 0.0194(6) -0.0014(5) -0.0012(5) -0.0041(5)
C13A 0.0152(6) 0.0146(7) 0.0186(6) -0.0028(5) -0.0010(5) -0.0044(5)
N14A 0.0193(6) 0.0180(6) 0.0192(6) -0.0028(5) -0.0006(4) -0.0046(5)
O15A 0.0360(6) 0.0168(5) 0.0274(5) -0.0058(4) 0.0027(4) -0.0093(4)
O16A 0.0287(5) 0.0239(5) 0.0161(5) -0.0012(4) 0.0013(4) -0.0072(4)
N17A 0.0307(6) 0.0162(6) 0.0188(6) -0.0005(5) 0.0022(5) -0.0087(5)
N18A 0.0167(5) 0.0159(6) 0.0212(6) -0.0025(5) -0.0018(4) -0.0046(4)
O19A 0.0289(5) 0.0156(5) 0.0269(5) -0.0005(4) -0.0002(4) -0.0090(4)
O20A 0.0324(6) 0.0218(5) 0.0190(5) -0.0057(4) -0.0009(4) -0.0068(4)
N1B 0.0262(6) 0.0134(6) 0.0157(5) -0.0011(4) 0.0000(4) -0.0033(5)
N2B 0.0258(6) 0.0177(6) 0.0186(6) 0.0005(5) 0.0025(5) -0.0047(5)
N3B 0.0257(6) 0.0176(6) 0.0216(6) 0.0008(5) 0.0012(5) -0.0048(5)
N4B 0.0271(6) 0.0140(6) 0.0200(6) -0.0008(5) -0.0025(5) -0.0039(5)
C5B 0.0294(7) 0.0140(7) 0.0144(6) -0.0001(5) -0.0005(5) -0.0067(6)
N6B 0.0328(7) 0.0160(6) 0.0178(6) -0.0026(5) 0.0003(5) -0.0093(5)
C7B 0.0392(9) 0.0178(8) 0.0286(8) -0.0054(6) -0.0108(7) -0.0063(6)
N8B 0.0286(7) 0.0183(6) 0.0253(6) -0.0085(5) -0.0068(5) -0.0009(5)
N9B 0.0204(6) 0.0140(6) 0.0180(6) -0.0006(4) -0.0002(4) -0.0037(4)
N10B 0.0195(6) 0.0140(6) 0.0203(6) -0.0001(5) -0.0011(4) -0.0035(4)
C11B 0.0158(6) 0.0139(7) 0.0221(7) -0.0008(5) -0.0019(5) -0.0034(5)
C12B 0.0120(6) 0.0168(7) 0.0215(7) -0.0032(5) -0.0024(5) -0.0026(5)
C13B 0.0159(6) 0.0152(7) 0.0181(6) -0.0008(5) -0.0014(5) -0.0037(5)
N14B 0.0170(6) 0.0153(6) 0.0260(6) 0.0008(5) -0.0040(5) -0.0036(4)
O15B 0.0292(5) 0.0215(6) 0.0257(5) 0.0043(4) 0.0004(4) -0.0089(4)
O16B 0.0269(5) 0.0134(5) 0.0371(6) -0.0055(4) -0.0033(4) -0.0047(4)
N17B 0.0234(6) 0.0185(6) 0.0230(6) -0.0075(5) 0.0005(5) -0.0045(5)
N18B 0.0192(6) 0.0178(6) 0.0200(6) -0.0010(5) 0.0002(4) -0.0047(5)
O19B 0.0262(5) 0.0272(6) 0.0171(5) -0.0037(4) 0.0022(4) -0.0064(4)
O20B 0.0409(6) 0.0153(5) 0.0269(6) 0.0001(4) 0.0036(5) -0.0092(5)

loop_
_atom_type_symbol
_atom_type_description
_atom_type_scat_dispersion_real
_atom_type_scat_dispersion_imag
_atom_type_scat_source
C C 0.0033 0.0016 'International Tables Vol C Tables 4.2.6.8 and 6.1.1.4'
H H 0.0000 0.0000 'International Tables Vol C Tables 4.2.6.8 and 6.1.1.4'
N N 0.0061 0.0033 'International Tables Vol C Tables 4.2.6.8 and 6.1.1.4'
O O 0.0106 0.0060 'International Tables Vol C Tables 4.2.6.8 and 6.1.1.4'

loop_
_geom_angle_atom_site_label_1
_geom_angle_atom_site_label_2
_geom_angle_atom_site_label_3
_geom_angle
_geom_angle_site_symmetry_1
_geom_angle_site_symmetry_3
_geom_angle_publ_flag
C5A N1A N2A 110.03(12) . . ?
C5A N1A N6A 123.93(12) . . ?
N2A N1A N6A 124.99(12) . . ?
N3A N2A N1A 107.52(12) . . ?
N2A N3A N4A 108.31(11) . . ?
C5A N4A N3A 109.79(12) . . ?
C5A N4A C7A 129.02(12) . . ?
N3A N4A C7A 121.16(12) . . ?
N8A C5A N4A 128.91(13) . . ?
N8A C5A N1A 126.76(13) . . ?
N4A C5A N1A 104.33(12) . . ?
N1A N6A H6AA 105.1(11) . . ?
N1A N6A H6AB 108.1(12) . . ?
H6AA N6A H6AB 114.6(17) . . ?
N4A C7A H7AA 109.5 . . ?
N4A C7A H7AB 109.5 . . ?
H7AA C7A H7AB 109.5 . . ?
N4A C7A H7AC 109.5 . . ?
H7AA C7A H7AC 109.5 . . ?
H7AB C7A H7AC 109.5 . . ?
C5A N8A H8AA 120.0 . . ?
C5A N8A H8AB 120.0 . . ?
H8AA N8A H8AB 120.0 . . ?
N10A N9A C13A 107.42(11) . . ?
N9A N10A C11A 108.17(11) . . ?
N10A C11A N14A 120.84(12) . . ?
N10A C11A C12A 111.94(11) . . ?
N14A C11A C12A 127.21(12) . . ?
N17A C12A C11A 130.28(12) . . ?
N17A C12A C13A 129.54(13) . . ?
C11A C12A C13A 100.18(11) . . ?
N9A C13A N18A 121.55(12) . . ?
N9A C13A C12A 112.28(11) . . ?
N18A C13A C12A 126.17(13) . . ?
O15A N14A O16A 123.10(11) . . ?
O15A N14A C11A 119.70(12) . . ?
O16A N14A C11A 117.20(11) . . ?
C12A N17A H17A 120.0 . . ?
C12A N17A H17B 120.0 . . ?
H17A N17A H17B 120.0 . . ?
O20A N18A O19A 122.13(11) . . ?
O20A N18A C13A 120.04(12) . . ?
O19A N18A C13A 117.84(11) . . ?
C5B N1B N2B 110.49(11) . . ?
C5B N1B N6B 122.98(12) . . ?
N2B N1B N6B 126.39(11) . . ?
N3B N2B N1B 107.53(11) . . ?
N2B N3B N4B 107.93(11) . . ?
C5B N4B N3B 110.06(11) . . ?
C5B N4B C7B 128.66(12) . . ?
N3B N4B C7B 121.28(12) . . ?
N8B C5B N4B 129.55(13) . . ?
N8B C5B N1B 126.46(13) . . ?
N4B C5B N1B 103.99(12) . . ?
N1B N6B H6BA 109.4(11) . . ?
N1B N6B H6BB 109.5(11) . . ?
H6BA N6B H6BB 112.8(16) . . ?
N4B C7B H7BA 109.5 . . ?
N4B C7B H7BB 109.5 . . ?
H7BA C7B H7BB 109.5 . . ?
N4B C7B H7BC 109.5 . . ?
H7BA C7B H7BC 109.5 . . ?
H7BB C7B H7BC 109.5 . . ?
C5B N8B H8BA 120.0 . . ?
C5B N8B H8BB 120.0 . . ?
H8BA N8B H8BB 120.0 . . ?
N10B N9B C13B 108.14(11) . . ?
N9B N10B C11B 107.36(11) . . ?
N10B C11B N14B 121.12(12) . . ?
N10B C11B C12B 112.32(12) . . ?
N14B C11B C12B 126.21(12) . . ?
N17B C12B C13B 130.03(13) . . ?
N17B C12B C11B 129.79(13) . . ?
C13B C12B C11B 100.18(11) . . ?
N9B C13B N18B 120.66(12) . . ?
N9B C13B C12B 112.00(12) . . ?
N18B C13B C12B 127.27(12) . . ?
O15B N14B O16B 122.34(12) . . ?
O15B N14B C11B 119.97(12) . . ?
O16B N14B C11B 117.67(12) . . ?
C12B N17B H17C 120.0 . . ?
C12B N17B H17D 120.0 . . ?
H17C N17B H17D 120.0 . . ?
O20B N18B O19B 123.28(12) . . ?
O20B N18B C13B 119.23(11) . . ?
O19B N18B C13B 117.49(11) . . ?

loop_
_geom_bond_atom_site_label_1
_geom_bond_atom_site_label_2
_geom_bond_distance
_geom_bond_site_symmetry_2
_geom_bond_publ_flag
N1A C5A 1.3452(19) . ?
N1A N2A 1.3708(17) . ?
N1A N6A 1.3921(17) . ?
N2A N3A 1.2714(18) . ?
N3A N4A 1.3738(17) . ?
N4A C5A 1.3334(18) . ?
N4A C7A 1.4578(19) . ?
C5A N8A 1.3130(19) . ?
N6A H6AA 0.919(18) . ?
N6A H6AB 0.858(19) . ?
C7A H7AA 0.9800 . ?
C7A H7AB 0.9800 . ?
C7A H7AC 0.9800 . ?
N8A H8AA 0.8800 . ?
N8A H8AB 0.8800 . ?
N9A N10A 1.3225(16) . ?
N9A C13A 1.3672(18) . ?
N10A C11A 1.3680(17) . ?
C11A N14A 1.3971(17) . ?
C11A C12A 1.4045(19) . ?
C12A N17A 1.3387(18) . ?
C12A C13A 1.4094(18) . ?
C13A N18A 1.3952(17) . ?
N14A O15A 1.2413(15) . ?
N14A O16A 1.2528(15) . ?
N17A H17A 0.8800 . ?
N17A H17B 0.8800 . ?
N18A O20A 1.2453(15) . ?
N18A O19A 1.2507(15) . ?
N1B C5B 1.3425(18) . ?
N1B N2B 1.3664(16) . ?
N1B N6B 1.3809(17) . ?
N2B N3B 1.2768(17) . ?
N3B N4B 1.3737(17) . ?
N4B C5B 1.3371(19) . ?
N4B C7B 1.4572(18) . ?
C5B N8B 1.3098(19) . ?
N6B H6BA 0.887(18) . ?
N6B H6BB 0.85(2) . ?
C7B H7BA 0.9800 . ?
C7B H7BB 0.9800 . ?
C7B H7BC 0.9800 . ?
N8B H8BA 0.8800 . ?
N8B H8BB 0.8800 . ?
N9B N10B 1.3210(16) . ?
N9B C13B 1.3662(17) . ?
N10B C11B 1.3664(17) . ?
C11B N14B 1.3970(18) . ?
C11B C12B 1.4062(19) . ?
C12B N17B 1.3430(17) . ?
C12B C13B 1.4022(19) . ?
C13B N18B 1.3977(18) . ?
N14B O15B 1.2460(16) . ?
N14B O16B 1.2488(15) . ?
N17B H17C 0.8800 . ?
N17B H17D 0.8800 . ?
N18B O20B 1.2396(16) . ?
N18B O19B 1.2504(15) . ?

loop_
_geom_hbond_atom_site_label_D
_geom_hbond_atom_site_label_H
_geom_hbond_atom_site_label_A
_geom_hbond_distance_DH
_geom_hbond_distance_HA
_geom_hbond_distance_DA
_geom_hbond_angle_DHA
_geom_hbond_site_symmetry_A
N6A H6AA N10B 0.919(18) 2.232(18) 3.0263(18) 144.3(15) 2_666
N6A H6AB O20A 0.858(19) 2.23(2) 3.0771(17) 167.1(16) 1_556
N8A H8AA N10A 0.88 2.03 2.8756(17) 160.2 1_546
N17A H17A O16A 0.88 2.32 2.8531(16) 119.4 .
N17A H17B O19A 0.88 2.26 2.8143(16) 120.5 .
N6B H6BA N9A 0.887(18) 2.105(19) 2.9882(17) 173.7(16) 1_556
N6B H6BB O19B 0.85(2) 2.605(19) 3.2992(17) 139.6(14) .
N8B H8BA N9B 0.88 2.00 2.8441(17) 161.2 2_666
N8B H8BB O16A 0.88 2.10 2.9360(16) 159.6 2_666
N17B H17D O16B 0.88 2.28 2.8221(17) 119.6 .
N17B H17C O19B 0.88 2.31 2.8522(17) 119.6 .

loop_
_geom_torsion_atom_site_label_1
_geom_torsion_atom_site_label_2
_geom_torsion_atom_site_label_3
_geom_torsion_atom_site_label_4
_geom_torsion
_geom_torsion_site_symmetry_1
_geom_torsion_site_symmetry_2
_geom_torsion_site_symmetry_3
_geom_torsion_site_symmetry_4
_geom_torsion_publ_flag
C5A N1A N2A N3A 1.26(15) . . . . ?
N6A N1A N2A N3A 169.90(12) . . . . ?
N1A N2A N3A N4A -0.26(14) . . . . ?
N2A N3A N4A C5A -0.84(15) . . . . ?
N2A N3A N4A C7A -179.02(12) . . . . ?
N3A N4A C5A N8A -179.60(14) . . . . ?
C7A N4A C5A N8A -1.6(2) . . . . ?
N3A N4A C5A N1A 1.55(15) . . . . ?
C7A N4A C5A N1A 179.55(13) . . . . ?
N2A N1A C5A N8A 179.40(13) . . . . ?
N6A N1A C5A N8A 10.6(2) . . . . ?
N2A N1A C5A N4A -1.71(14) . . . . ?
N6A N1A C5A N4A -170.50(12) . . . . ?
C13A N9A N10A C11A -0.32(13) . . . . ?
N9A N10A C11A N14A 179.85(11) . . . . ?
N9A N10A C11A C12A 0.88(15) . . . . ?
N10A C11A C12A N17A 179.62(13) . . . . ?
N14A C11A C12A N17A 0.7(2) . . . . ?
N10A C11A C12A C13A -1.01(14) . . . . ?
N14A C11A C12A C13A -179.89(12) . . . . ?
N10A N9A C13A N18A -179.79(11) . . . . ?
N10A N9A C13A C12A -0.35(14) . . . . ?
N17A C12A C13A N9A -179.80(13) . . . . ?
C11A C12A C13A N9A 0.82(14) . . . . ?
N17A C12A C13A N18A -0.4(2) . . . . ?
C11A C12A C13A N18A -179.77(12) . . . . ?
N10A C11A N14A O15A -4.98(18) . . . . ?
C12A C11A N14A O15A 173.81(12) . . . . ?
N10A C11A N14A O16A 175.37(11) . . . . ?
C12A C11A N14A O16A -5.84(19) . . . . ?
N9A C13A N18A O20A -1.12(18) . . . . ?
C12A C13A N18A O20A 179.51(12) . . . . ?
N9A C13A N18A O19A 178.94(11) . . . . ?
C12A C13A N18A O19A -0.42(19) . . . . ?
C5B N1B N2B N3B 0.52(15) . . . . ?
N6B N1B N2B N3B 176.33(13) . . . . ?
N1B N2B N3B N4B -0.46(14) . . . . ?
N2B N3B N4B C5B 0.25(15) . . . . ?
N2B N3B N4B C7B 179.82(12) . . . . ?
N3B N4B C5B N8B -179.27(14) . . . . ?
C7B N4B C5B N8B 1.2(3) . . . . ?
N3B N4B C5B N1B 0.07(15) . . . . ?
C7B N4B C5B N1B -179.46(14) . . . . ?
N2B N1B C5B N8B 179.02(13) . . . . ?
N6B N1B C5B N8B 3.0(2) . . . . ?
N2B N1B C5B N4B -0.35(14) . . . . ?
N6B N1B C5B N4B -176.33(12) . . . . ?
C13B N9B N10B C11B 0.22(14) . . . . ?
N9B N10B C11B N14B 172.94(12) . . . . ?
N9B N10B C11B C12B -0.65(15) . . . . ?
N10B C11B C12B N17B -179.98(13) . . . . ?
N14B C11B C12B N17B 6.8(2) . . . . ?
N10B C11B C12B C13B 0.76(14) . . . . ?
N14B C11B C12B C13B -172.43(13) . . . . ?
N10B N9B C13B N18B -176.78(11) . . . . ?
N10B N9B C13B C12B 0.28(15) . . . . ?
N17B C12B C13B N9B -179.87(12) . . . . ?
C11B C12B C13B N9B -0.62(14) . . . . ?
N17B C12B C13B N18B -3.1(2) . . . . ?
C11B C12B C13B N18B 176.20(13) . . . . ?
N10B C11B N14B O15B 3.15(19) . . . . ?
C12B C11B N14B O15B 175.80(12) . . . . ?
N10B C11B N14B O16B -175.64(11) . . . . ?
C12B C11B N14B O16B -3.00(19) . . . . ?
N9B C13B N18B O20B -0.25(18) . . . . ?
C12B C13B N18B O20B -176.82(13) . . . . ?
N9B C13B N18B O19B 179.06(11) . . . . ?
C12B C13B N18B O19B 2.49(19) . . . . ?
